data_2209476
loop_
_publ_author_name
'Shi, Hao'

_publ_section_title
;
 Redetermination of 3,4-dimethoxyphenylethylammonium chloride dihydrate
;
_journal_coeditor_code DN2043
_journal_issue 7
_journal_name_full 'Acta Crystallographica Section E'
_journal_page_first o2807
_journal_page_last o2808
_journal_paper_doi 10.1107/S1600536806021209
_journal_volume 62
_journal_year 2006
_chemical_formula_iupac 'C10 H16 N O2 + , Cl - ,  2H2 O'
_chemical_formula_moiety 'C10 H16 N O2 + , Cl - ,  2H2 O'
_chemical_formula_sum 'C10 H20 Cl N O4'
_chemical_formula_weight 253.72
_chemical_name_systematic
;
3,4-Dimethoxyphenylethylammonium chloride dihydrate
;
_space_group_IT_number 14
_symmetry_cell_setting monoclinic
_symmetry_space_group_name_Hall '-P 2ybc'
_symmetry_space_group_name_H-M 'P 1 21/c 1'
_atom_sites_solution_hydrogens geom
_atom_sites_solution_primary direct
_atom_sites_solution_secondary difmap
_audit_creation_method SHELXL97
_cell_angle_alpha 90.00
_cell_angle_beta 94.955(4)
_cell_angle_gamma 90.00
_cell_formula_units_Z 4
_cell_length_a 11.565(2)
_cell_length_b 13.760(3)
_cell_length_c 8.3165(16)
_cell_measurement_reflns_used 2799
_cell_measurement_temperature 293(2)
_cell_measurement_theta_max 51.289
_cell_measurement_theta_min 4.610
_cell_volume 1318.5(4)
_computing_cell_refinement 'SAINT (Bruker, 1999)'
_computing_data_collection 'SMART (Bruker, 1999)'
_computing_data_reduction SAINT
_computing_molecular_graphics 'ORTEP-3 for Windows (Farrugia, 1997) and PLATON (Spek, 2003)'
_computing_publication_material SHELXL97
_computing_structure_refinement 'SHELXL97 (Sheldrick, 1997)'
_computing_structure_solution 'SHELXS97 (Sheldrick, 1997)'
_diffrn_ambient_temperature 293(2)
_diffrn_measured_fraction_theta_full 0.992
_diffrn_measured_fraction_theta_max 0.992
_diffrn_measurement_device_type 'Bruker SMART CCD area-detector'
_diffrn_measurement_method '\f and \w'
_diffrn_radiation_monochromator graphite
_diffrn_radiation_source 'fine-focus sealed tube'
_diffrn_radiation_type MoK\a
_diffrn_radiation_wavelength 0.71073
_diffrn_reflns_av_R_equivalents 0.0989
_diffrn_reflns_av_sigmaI/netI 0.0651
_diffrn_reflns_limit_h_max 14
_diffrn_reflns_limit_h_min -14
_diffrn_reflns_limit_k_max 17
_diffrn_reflns_limit_k_min -13
_diffrn_reflns_limit_l_max 10
_diffrn_reflns_limit_l_min -10
_diffrn_reflns_number 7595
_diffrn_reflns_theta_full 27.00
_diffrn_reflns_theta_max 27.00
_diffrn_reflns_theta_min 1.77
_exptl_absorpt_coefficient_mu 0.290
_exptl_absorpt_correction_T_max 0.923
_exptl_absorpt_correction_T_min 0.858
_exptl_absorpt_correction_type multi-scan
_exptl_absorpt_process_details '(SADABS; Bruker, 1999)'
_exptl_crystal_colour colourless
_exptl_crystal_density_diffrn 1.278
_exptl_crystal_density_method 'not measured'
_exptl_crystal_description plate
_exptl_crystal_F_000 544
_exptl_crystal_size_max 0.502
_exptl_crystal_size_mid 0.495
_exptl_crystal_size_min 0.153
_refine_diff_density_max 0.310
_refine_diff_density_min -0.325
_refine_ls_extinction_method none
_refine_ls_goodness_of_fit_ref 1.000
_refine_ls_hydrogen_treatment mixed
_refine_ls_matrix_type full
_refine_ls_number_parameters 160
_refine_ls_number_reflns 2861
_refine_ls_number_restraints 6
_refine_ls_restrained_S_all 0.999
_refine_ls_R_factor_all 0.0668
_refine_ls_R_factor_gt 0.0549
_refine_ls_shift/su_max 0.000
_refine_ls_shift/su_mean 0.000
_refine_ls_structure_factor_coef Fsqd
_refine_ls_weighting_details 'calc w = 1/[\s^2^(Fo^2^)+(0.0915P)^2^] where P=(Fo^2^+2Fc^2^)/3'
_refine_ls_weighting_scheme calc
_refine_ls_wR_factor_gt 0.1515
_refine_ls_wR_factor_ref 0.1605
_reflns_number_gt 2161
_reflns_number_total 2861
_reflns_threshold_expression I>2\s(I)
_cod_data_source_file dn2043.cif
_cod_data_source_block I
_cod_depositor_comments
;
The following automatic conversions were performed:
'_symmetry_cell_setting' value 'Monoclinic' changed to 'monoclinic'
according to '/home/saulius/struct/CIF-dictionaries/cif_core.dic'
dictionary named 'cif_core.dic' version 2.4.1 from 2010-06-29.

Automatic conversion script
Id: cif_fix_enum 1527 2010-12-29 10:47:43Z saulius 

The following automatic conversions were performed:

'_symmetry_cell_setting' value 'Monoclinic' changed to 'monoclinic'
according to /home/saulius/struct/CIF-dictionaries/cif_core.dic
dictionary named 'cif_core.dic' version 2.4.1 from 2010-06-29.

Automatic conversion script
Id: cif_fix_values 1715 2011-07-08 13:25:40Z adriana 
;
_cod_original_sg_symbol_H-M 'P 21/c'
_cod_database_code 2209476
_cod_database_fobs_code 2209476

loop_
_symmetry_equiv_pos_as_xyz
'x, y, z'
'-x, y+1/2, -z+1/2'
'-x, -y, -z'
'x, -y-1/2, z-1/2'

loop_
_atom_site_type_symbol
_atom_site_label
_atom_site_fract_x
_atom_site_fract_y
_atom_site_fract_z
_atom_site_U_iso_or_equiv
_atom_site_adp_type
_atom_site_calc_flag
_atom_site_refinement_flags
_atom_site_occupancy
Cl Cl1 0.18055(5) 0.55707(4) 0.40923(7) 0.0671(2) Uani d . 1
O O1 0.69423(11) 0.64631(10) 0.96925(16) 0.0507(4) Uani d . 1
O O2 0.58054(11) 0.60055(10) 1.20826(14) 0.0477(4) Uani d . 1
O O3 0.03375(17) 0.14099(16) 0.9084(3) 0.0889(6) Uani d D 1
H H3A 0.078(3) 0.0935(19) 0.913(5) 0.133 Uiso d D 1
H H3B -0.009(3) 0.144(3) 0.982(3) 0.133 Uiso d D 1
O O4 0.01864(15) 0.33585(14) 0.8235(3) 0.0771(5) Uani d D 1
H H4A -0.035(2) 0.356(2) 0.759(4) 0.116 Uiso d D 1
H H4B 0.021(3) 0.2768(8) 0.835(4) 0.116 Uiso d D 1
N N1 0.18185(13) 0.47884(12) 0.7824(2) 0.0505(4) Uani d . 1
H H1A 0.1746 0.5059 0.6848 0.076 Uiso calc R 1
H H1B 0.1368 0.4264 0.7827 0.076 Uiso calc R 1
H H1C 0.2555 0.4617 0.8070 0.076 Uiso calc R 1
C C1 0.33476(16) 0.64376(12) 0.9030(2) 0.0445(4) Uani d . 1
C C2 0.39437(16) 0.62112(13) 1.0513(2) 0.0424(4) Uani d . 1
H H2 0.3530 0.6060 1.1391 0.051 Uiso calc R 1
C C3 0.51381(15) 0.62097(12) 1.0688(2) 0.0378(4) Uani d . 1
C C4 0.57639(15) 0.64498(12) 0.9373(2) 0.0388(4) Uani d . 1
C C5 0.51805(17) 0.66520(14) 0.7900(2) 0.0455(4) Uani d . 1
H H5 0.5592 0.6795 0.7017 0.055 Uiso calc R 1
C C6 0.39767(17) 0.66420(14) 0.7733(2) 0.0495(5) Uani d . 1
H H6 0.3587 0.6775 0.6732 0.059 Uiso calc R 1
C C7 0.20417(17) 0.64754(15) 0.8852(3) 0.0583(6) Uani d . 1
H H7A 0.1791 0.6737 0.7796 0.070 Uiso calc R 1
H H7B 0.1783 0.6919 0.9654 0.070 Uiso calc R 1
C C8 0.14611(17) 0.54999(14) 0.9039(3) 0.0528(5) Uani d . 1
H H8A 0.1669 0.5250 1.0116 0.063 Uiso calc R 1
H H8B 0.0625 0.5581 0.8909 0.063 Uiso calc R 1
C C9 0.7609(2) 0.6788(2) 0.8439(3) 0.0698(7) Uani d . 1
H H9A 0.7507 0.6348 0.7542 0.105 Uiso calc R 1
H H9B 0.8414 0.6811 0.8830 0.105 Uiso calc R 1
H H9C 0.7355 0.7426 0.8099 0.105 Uiso calc R 1
C C10 0.52209(19) 0.58043(17) 1.3490(2) 0.0559(5) Uani d . 1
H H10A 0.4782 0.6365 1.3760 0.084 Uiso calc R 1
H H10B 0.5781 0.5650 1.4372 0.084 Uiso calc R 1
H H10C 0.4706 0.5263 1.3282 0.084 Uiso calc R 1

loop_
_atom_site_aniso_label
_atom_site_aniso_U_11
_atom_site_aniso_U_22
_atom_site_aniso_U_33
_atom_site_aniso_U_12
_atom_site_aniso_U_13
_atom_site_aniso_U_23
Cl1 0.0574(4) 0.0773(4) 0.0677(4) 0.0035(2) 0.0115(3) 0.0049(3)
O1 0.0389(7) 0.0661(9) 0.0482(8) -0.0011(6) 0.0099(6) 0.0112(6)
O2 0.0467(7) 0.0618(8) 0.0353(7) 0.0011(6) 0.0083(5) 0.0076(6)
O3 0.0759(13) 0.0852(13) 0.1098(16) 0.0060(10) 0.0322(11) 0.0236(12)
O4 0.0576(10) 0.0692(11) 0.1028(14) -0.0154(8) -0.0035(9) 0.0102(10)
N1 0.0392(8) 0.0522(9) 0.0591(10) -0.0040(7) -0.0007(7) 0.0075(8)
C1 0.0425(10) 0.0339(9) 0.0567(11) -0.0002(7) 0.0023(8) -0.0017(8)
C2 0.0432(10) 0.0389(9) 0.0466(10) -0.0005(7) 0.0115(8) -0.0011(7)
C3 0.0417(9) 0.0343(8) 0.0380(9) -0.0002(7) 0.0067(7) -0.0001(7)
C4 0.0388(9) 0.0364(9) 0.0419(9) -0.0008(7) 0.0072(7) -0.0005(7)
C5 0.0519(11) 0.0459(10) 0.0393(10) -0.0055(8) 0.0078(8) 0.0026(7)
C6 0.0529(11) 0.0451(10) 0.0490(11) -0.0041(8) -0.0042(9) 0.0077(8)
C7 0.0427(11) 0.0485(11) 0.0828(15) 0.0066(9) 0.0001(10) 0.0025(10)
C8 0.0358(9) 0.0588(12) 0.0642(13) 0.0003(8) 0.0070(8) 0.0035(10)
C9 0.0468(12) 0.1016(19) 0.0637(14) -0.0055(12) 0.0199(10) 0.0182(13)
C10 0.0677(13) 0.0637(12) 0.0381(10) -0.0037(10) 0.0142(9) 0.0097(9)

loop_
_atom_type_symbol
_atom_type_description
_atom_type_scat_dispersion_real
_atom_type_scat_dispersion_imag
_atom_type_scat_source
C C 0.0033 0.0016 'International Tables Vol C Tables 4.2.6.8 and 6.1.1.4'
H H 0.0000 0.0000 'International Tables Vol C Tables 4.2.6.8 and 6.1.1.4'
N N 0.0061 0.0033 'International Tables Vol C Tables 4.2.6.8 and 6.1.1.4'
O O 0.0106 0.0060 'International Tables Vol C Tables 4.2.6.8 and 6.1.1.4'
Cl Cl 0.1484 0.1585 'International Tables Vol C Tables 4.2.6.8 and 6.1.1.4'

loop_
_geom_angle_atom_site_label_1
_geom_angle_atom_site_label_2
_geom_angle_atom_site_label_3
_geom_angle
C4 O1 C9 117.18(15)
C3 O2 C10 117.58(15)
H3A O3 H3B 114(2)
H4A O4 H4B 115(2)
C8 N1 H1A 109.5
C8 N1 H1B 109.5
H1A N1 H1B 109.5
C8 N1 H1C 109.5
H1A N1 H1C 109.5
H1B N1 H1C 109.5
C6 C1 C2 118.84(17)
C6 C1 C7 120.52(19)
C2 C1 C7 120.62(18)
C3 C2 C1 120.56(17)
C3 C2 H2 119.7
C1 C2 H2 119.7
O2 C3 C2 125.34(16)
O2 C3 C4 114.77(15)
C2 C3 C4 119.88(16)
O1 C4 C5 125.11(16)
O1 C4 C3 115.15(15)
C5 C4 C3 119.74(17)
C4 C5 C6 119.87(18)
C4 C5 H5 120.1
C6 C5 H5 120.1
C1 C6 C5 121.06(18)
C1 C6 H6 119.5
C5 C6 H6 119.5
C1 C7 C8 114.14(16)
C1 C7 H7A 108.7
C8 C7 H7A 108.7
C1 C7 H7B 108.7
C8 C7 H7B 108.7
H7A C7 H7B 107.6
N1 C8 C7 111.16(17)
N1 C8 H8A 109.4
C7 C8 H8A 109.4
N1 C8 H8B 109.4
C7 C8 H8B 109.4
H8A C8 H8B 108.0
O1 C9 H9A 109.5
O1 C9 H9B 109.5
H9A C9 H9B 109.5
O1 C9 H9C 109.5
H9A C9 H9C 109.5
H9B C9 H9C 109.5
O2 C10 H10A 109.5
O2 C10 H10B 109.5
H10A C10 H10B 109.5
O2 C10 H10C 109.5
H10A C10 H10C 109.5
H10B C10 H10C 109.5

loop_
_geom_bond_atom_site_label_1
_geom_bond_atom_site_label_2
_geom_bond_distance
O1 C4 1.366(2)
O1 C9 1.421(2)
O2 C3 1.366(2)
O2 C10 1.428(2)
O3 H3A 0.83(3)
O3 H3B 0.82(3)
O4 H4A 0.83(3)
O4 H4B 0.818(12)
N1 C8 1.491(3)
N1 H1A 0.8900
N1 H1B 0.8900
N1 H1C 0.8900
C1 C6 1.381(3)
C1 C2 1.395(3)
C1 C7 1.506(3)
C2 C3 1.376(3)
C2 H2 0.9300
C3 C4 1.402(2)
C4 C5 1.375(3)
C5 C6 1.387(3)
C5 H5 0.9300
C6 H6 0.9300
C7 C8 1.515(3)
C7 H7A 0.9700
C7 H7B 0.9700
C8 H8A 0.9700
C8 H8B 0.9700
C9 H9A 0.9600
C9 H9B 0.9600
C9 H9C 0.9600
C10 H10A 0.9600
C10 H10B 0.9600
C10 H10C 0.9600

loop_
_geom_hbond_atom_site_label_D
_geom_hbond_atom_site_label_H
_geom_hbond_atom_site_label_A
_geom_hbond_site_symmetry_A
_geom_hbond_distance_DH
_geom_hbond_distance_HA
_geom_hbond_distance_DA
_geom_hbond_angle_DHA
N1 H1C O2 3_667 0.89 2.10 2.952(2) 161.3
N1 H1C O1 3_667 0.89 2.41 2.962(2) 120.2
O3 H3A Cl1 4_566 0.83(3) 2.39(3) 3.211(2) 172(4)
O3 H3B Cl1 2_546 0.82(3) 2.55(3) 3.229(2) 141(4)
O4 H4A Cl1 3_566 0.83(3) 2.42(3) 3.233(2) 169(3)
N1 H1B O4 . 0.89 1.90 2.768(2) 164.1
N1 H1A Cl1 . 0.89 2.40 3.2833(19) 169.5

loop_
_cod_related_entry_id
_cod_related_entry_database
_cod_related_entry_code
1 ChemSpider 21127995
